data_4344965
loop_
_publ_author_name
'Sommer, Michael G.'
'Marx, Raphael'
'Schweinfurth, David'
'Rechkemmer, Yvonne'
'Neugebauer, Petr'
'van der Meer, Margarethe'
'Hohloch, Stephan'
'Demeshko, Serhiy'
'Meyer, Franc'
'van Slageren, Joris'
'Sarkar, Biprajit'

_publ_section_title
;
 Control of Complex Formation through Peripheral Substituents in
 Click-Tripodal Ligands: Structural Diversity in Homo- and Heterodinuclear
 Cobalt-Azido Complexes.
;
_journal_issue 1
_journal_name_full 'Inorganic chemistry'
_journal_page_first 402
_journal_page_last 413
_journal_paper_doi 10.1021/acs.inorgchem.6b02330
_journal_volume 56
_journal_year 2017
_chemical_formula_sum 'C114 H105 Cl6 Co4 N49 O24'
_chemical_formula_weight 2993.89
_chemical_name_systematic
;
 ?
;
_space_group_IT_number 15
_symmetry_cell_setting monoclinic
_symmetry_space_group_name_Hall '-C 2yc'
_symmetry_space_group_name_H-M 'C 1 2/c 1'
_atom_sites_solution_hydrogens geom
_atom_sites_solution_primary direct
_atom_sites_solution_secondary difmap
_audit_creation_method SHELXL-97
_cell_angle_alpha 90
_cell_angle_beta 94.674(5)
_cell_angle_gamma 90
_cell_formula_units_Z 4
_cell_length_a 41.954(5)
_cell_length_b 10.567(5)
_cell_length_c 30.155(5)
_cell_measurement_reflns_used 9245
_cell_measurement_temperature 140(2)
_cell_measurement_theta_max 27.00
_cell_measurement_theta_min 0.97
_cell_volume 13324(7)
_computing_structure_refinement 'SHELXL-97 (Sheldrick, 2008)'
_diffrn_ambient_temperature 140(2)
_diffrn_measured_fraction_theta_full 0.997
_diffrn_measured_fraction_theta_max 0.997
_diffrn_measurement_device_type 'Bruker Smart AXS'
_diffrn_measurement_method 'omega scans'
_diffrn_radiation_monochromator graphite
_diffrn_radiation_source 'fine-focus sealed tube'
_diffrn_radiation_type MoK\a
_diffrn_radiation_wavelength 0.71069
_diffrn_reflns_av_R_equivalents 0.0451
_diffrn_reflns_av_sigmaI/netI 0.0596
_diffrn_reflns_limit_h_max 53
_diffrn_reflns_limit_h_min -48
_diffrn_reflns_limit_k_max 13
_diffrn_reflns_limit_k_min -12
_diffrn_reflns_limit_l_max 38
_diffrn_reflns_limit_l_min -38
_diffrn_reflns_number 41955
_diffrn_reflns_theta_full 27.00
_diffrn_reflns_theta_max 27.00
_diffrn_reflns_theta_min 0.97
_exptl_absorpt_coefficient_mu 0.697
_exptl_absorpt_correction_T_max 0.746
_exptl_absorpt_correction_T_min 0.595
_exptl_absorpt_correction_type multi-scan
_exptl_absorpt_process_details 'Blessing, 1995'
_exptl_crystal_colour purple
_exptl_crystal_density_diffrn 1.492
_exptl_crystal_density_method 'not measured'
_exptl_crystal_description block
_exptl_crystal_F_000 6136
_exptl_crystal_size_max 0.55
_exptl_crystal_size_mid 0.45
_exptl_crystal_size_min 0.41
_platon_squeeze_details
;
;
_refine_diff_density_max 1.091
_refine_diff_density_min -0.456
_refine_diff_density_rms 0.137
_refine_ls_extinction_method none
_refine_ls_goodness_of_fit_ref 1.037
_refine_ls_hydrogen_treatment constr
_refine_ls_matrix_type full
_refine_ls_number_parameters 903
_refine_ls_number_reflns 14523
_refine_ls_number_restraints 0
_refine_ls_restrained_S_all 1.037
_refine_ls_R_factor_all 0.0890
_refine_ls_R_factor_gt 0.0534
_refine_ls_shift/su_max 0.002
_refine_ls_shift/su_mean 0.000
_refine_ls_structure_factor_coef Fsqd
_refine_ls_weighting_details 'calc w=1/[\s^2^(Fo^2^)+(0.0904P)^2^+0.0000P] where P=(Fo^2^+2Fc^2^)/3'
_refine_ls_weighting_scheme calc
_refine_ls_wR_factor_gt 0.1416
_refine_ls_wR_factor_ref 0.1609
_reflns_number_gt 9245
_reflns_number_total 14523
_reflns_threshold_expression >2\s(I)
_cod_data_source_file ic6b02330_si_002.cif
_cod_data_source_block sar393m
_cod_depositor_comments 'Adding full bibliography for 4344962--4344968.cif.'
_cod_original_sg_symbol_H-M C2/c
_cod_database_code 4344965

loop_
_symmetry_equiv_pos_as_xyz
'x, y, z'
'-x, y, -z+1/2'
'x+1/2, y+1/2, z'
'-x+1/2, y+1/2, -z+1/2'
'-x, -y, -z'
'x, -y, z-1/2'
'-x+1/2, -y+1/2, -z'
'x+1/2, -y+1/2, z-1/2'

loop_
_atom_site_label
_atom_site_type_symbol
_atom_site_fract_x
_atom_site_fract_y
_atom_site_fract_z
_atom_site_U_iso_or_equiv
_atom_site_adp_type
_atom_site_occupancy
_atom_site_symmetry_multiplicity
_atom_site_calc_flag
_atom_site_refinement_flags
Co1 Co 0.895307(11) 0.22922(5) 0.018236(15) 0.02460(13) Uani 1 1 d .
Co2 Co 0.791910(11) 0.38977(4) 0.115971(14) 0.02077(12) Uani 1 1 d .
Cl10 Cl 0.76193(2) -0.02157(8) 0.19123(3) 0.0282(2) Uani 1 1 d .
Cl20 Cl 0.60871(2) 0.11792(9) 0.22405(3) 0.0320(2) Uani 1 1 d .
Cl30 Cl 0.56645(2) -0.32165(10) 0.04774(3) 0.0401(2) Uani 1 1 d .
O10 O 0.78320(7) -0.1236(2) 0.20530(8) 0.0366(6) Uani 1 1 d .
O12 O 0.76294(7) 0.0753(2) 0.22513(8) 0.0336(6) Uani 1 1 d .
O22 O 0.60116(8) 0.0592(3) 0.26453(9) 0.0522(8) Uani 1 1 d .
N5 N 0.77000(7) 0.4780(3) 0.17779(9) 0.0222(6) Uani 1 1 d .
O20 O 0.60635(8) 0.0274(3) 0.18891(10) 0.0536(8) Uani 1 1 d .
N62 N 0.77682(7) 0.7499(3) 0.06663(9) 0.0231(6) Uani 1 1 d .
N41 N 0.73411(6) 0.2190(3) 0.09210(9) 0.0211(6) Uani 1 1 d .
O23 O 0.58724(8) 0.2209(3) 0.21317(10) 0.0573(9) Uani 1 1 d .
N32 N 0.89427(7) 0.5892(3) 0.06785(9) 0.0253(6) Uani 1 1 d .
N60 N 0.78243(7) 0.5721(3) 0.09838(9) 0.0229(6) Uani 1 1 d .
N11 N 0.86695(7) 0.1029(3) -0.06631(9) 0.0301(7) Uani 1 1 d .
N42 N 0.70864(6) 0.1803(3) 0.11272(8) 0.0198(6) Uani 1 1 d .
C53 C 0.88369(9) 0.1951(4) 0.23347(13) 0.0347(9) Uani 1 1 d .
N31 N 0.88168(7) 0.4726(3) 0.06431(9) 0.0266(6) Uani 1 1 d .
N52 N 0.85991(7) 0.2834(3) 0.21534(10) 0.0316(7) Uani 1 1 d .
C64 C 0.77256(8) 0.9685(3) 0.04129(11) 0.0274(8) Uani 1 1 d .
H64 H 0.7642 0.9913 0.0678 0.033 Uiso 1 1 calc R
O11 O 0.77119(8) 0.0310(3) 0.15048(8) 0.0485(8) Uani 1 1 d .
O31 O 0.55877(7) -0.4238(3) 0.07617(11) 0.0606(9) Uani 1 1 d .
N12 N 0.87393(7) 0.0975(3) -0.10915(9) 0.0295(7) Uani 1 1 d .
N40 N 0.75042(6) 0.2932(3) 0.12088(8) 0.0209(6) Uani 1 1 d .
C33 C 0.87729(8) 0.6867(3) 0.08949(12) 0.0274(8) Uani 1 1 d .
N22 N 0.96230(7) -0.0011(3) 0.08416(10) 0.0307(7) Uani 1 1 d .
C63 C 0.78087(8) 0.8450(3) 0.03340(11) 0.0240(7) Uani 1 1 d .
N1 N 0.94058(7) 0.3064(3) -0.01514(10) 0.0296(7) Uani 1 1 d .
C43 C 0.68556(8) 0.0968(3) 0.08989(10) 0.0217(7) Uani 1 1 d .
C42 C 0.70856(8) 0.2293(3) 0.15421(10) 0.0206(7) Uani 1 1 d .
H42 H 0.6934 0.2166 0.1747 0.025 Uiso 1 1 calc R
O21 O 0.64120(7) 0.1636(3) 0.22830(11) 0.0544(8) Uani 1 1 d .
N21 N 0.93191(7) 0.0404(3) 0.07834(10) 0.0307(7) Uani 1 1 d .
O13 O 0.72980(7) -0.0693(3) 0.18428(10) 0.0498(8) Uani 1 1 d .
N20 N 0.93113(7) 0.1174(3) 0.04377(10) 0.0293(7) Uani 1 1 d .
N30 N 0.90174(7) 0.4066(3) 0.04221(10) 0.0263(6) Uani 1 1 d .
N61 N 0.79058(7) 0.6365(3) 0.06350(9) 0.0241(6) Uani 1 1 d .
C44 C 0.68767(8) 0.0715(3) 0.04543(11) 0.0260(8) Uani 1 1 d .
H44 H 0.7035 0.1096 0.0301 0.031 Uiso 1 1 calc R
C60 C 0.74967(9) 0.5860(3) 0.16246(11) 0.0259(8) Uani 1 1 d .
H60A H 0.7491 0.6483 0.1860 0.031 Uiso 1 1 calc R
H60B H 0.7280 0.5574 0.1544 0.031 Uiso 1 1 calc R
C23 C 0.97120(9) -0.0913(4) 0.11904(12) 0.0312(8) Uani 1 1 d .
N51 N 0.84842(7) 0.2753(3) 0.17211(10) 0.0320(7) Uani 1 1 d .
C40 C 0.75119(8) 0.3763(3) 0.19691(10) 0.0233(7) Uani 1 1 d .
H40A H 0.7351 0.4125 0.2145 0.028 Uiso 1 1 calc R
H40B H 0.7651 0.3225 0.2160 0.028 Uiso 1 1 calc R
C47 C 0.63997(8) -0.0374(4) 0.09113(12) 0.0311(8) Uani 1 1 d .
H47 H 0.6236 -0.0724 0.1062 0.037 Uiso 1 1 calc R
C13 C 0.85723(8) 0.0106(4) -0.13922(11) 0.0283(8) Uani 1 1 d .
N50 N 0.82540(7) 0.3601(3) 0.16755(9) 0.0276(7) Uani 1 1 d .
C61 C 0.76359(8) 0.6433(3) 0.12283(10) 0.0228(7) Uani 1 1 d .
C32 C 0.92205(8) 0.5966(4) 0.04810(11) 0.0289(8) Uani 1 1 d .
H32 H 0.9351 0.6673 0.0461 0.035 Uiso 1 1 calc R
C46 C 0.64237(8) -0.0673(4) 0.04688(12) 0.0314(8) Uani 1 1 d .
H46 H 0.6282 -0.1247 0.0326 0.038 Uiso 1 1 calc R
C45 C 0.66607(8) -0.0111(4) 0.02388(12) 0.0303(8) Uani 1 1 d .
H45 H 0.6674 -0.0292 -0.0061 0.036 Uiso 1 1 calc R
C62 C 0.75975(8) 0.7585(3) 0.10274(11) 0.0241(7) Uani 1 1 d .
H62 H 0.7481 0.8273 0.1118 0.029 Uiso 1 1 calc R
C48 C 0.66174(8) 0.0444(3) 0.11325(11) 0.0269(8) Uani 1 1 d .
H48 H 0.6604 0.0635 0.1431 0.032 Uiso 1 1 calc R
N10 N 0.88617(7) 0.1889(3) -0.04761(9) 0.0280(7) Uani 1 1 d .
C41 C 0.73560(8) 0.3012(3) 0.15929(10) 0.0211(7) Uani 1 1 d .
C15 C 0.83222(9) -0.1887(4) -0.15386(13) 0.0355(9) Uani 1 1 d .
H15 H 0.8269 -0.2696 -0.1447 0.043 Uiso 1 1 calc R
C50 C 0.79723(8) 0.5181(3) 0.20900(11) 0.0273(8) Uani 1 1 d .
H50A H 0.8052 0.5999 0.2003 0.033 Uiso 1 1 calc R
H50B H 0.7906 0.5248 0.2390 0.033 Uiso 1 1 calc R
C14 C 0.85045(9) -0.1096(4) -0.12486(12) 0.0327(9) Uani 1 1 d .
H14 H 0.8578 -0.1371 -0.0966 0.039 Uiso 1 1 calc R
O30 O 0.59594(9) -0.3454(4) 0.02919(12) 0.0714(10) Uani 1 1 d .
C35 C 0.85125(9) 0.7598(4) 0.15215(14) 0.0392(10) Uani 1 1 d .
H35 H 0.8449 0.7474 0.1807 0.047 Uiso 1 1 calc R
O33 O 0.54221(9) -0.3091(4) 0.01352(15) 0.1052(18) Uani 1 1 d .
C34 C 0.86819(9) 0.6667(4) 0.13195(11) 0.0299(8) Uani 1 1 d .
H34 H 0.8734 0.5914 0.1468 0.036 Uiso 1 1 calc R
C65 C 0.77695(9) 1.0584(4) 0.00855(13) 0.0347(9) Uani 1 1 d .
H65 H 0.7710 1.1420 0.0129 0.042 Uiso 1 1 calc R
C11 C 0.90515(9) 0.2387(3) -0.07746(12) 0.0291(8) Uani 1 1 d .
C20 C 0.96381(8) 0.2008(4) -0.01366(12) 0.0306(8) Uani 1 1 d .
H20A H 0.9854 0.2336 -0.0138 0.037 Uiso 1 1 calc R
H20B H 0.9596 0.1468 -0.0395 0.037 Uiso 1 1 calc R
C17 C 0.83061(9) -0.0298(4) -0.21088(12) 0.0364(9) Uani 1 1 d .
H17 H 0.8246 -0.0049 -0.2400 0.044 Uiso 1 1 calc R
C10 C 0.92884(9) 0.3378(4) -0.06158(12) 0.0326(9) Uani 1 1 d .
H10A H 0.9465 0.3393 -0.0804 0.039 Uiso 1 1 calc R
H10B H 0.9188 0.4205 -0.0627 0.039 Uiso 1 1 calc R
C16 C 0.82191(9) -0.1477(4) -0.19629(13) 0.0373(10) Uani 1 1 d .
H16 H 0.8091 -0.2000 -0.2150 0.045 Uiso 1 1 calc R
C31 C 0.92691(8) 0.4792(4) 0.03176(12) 0.0288(8) Uani 1 1 d .
C30 C 0.95337(9) 0.4188(4) 0.00947(13) 0.0342(9) Uani 1 1 d .
H30A H 0.9621 0.4782 -0.0109 0.041 Uiso 1 1 calc R
H30B H 0.9704 0.3939 0.0315 0.041 Uiso 1 1 calc R
C68 C 0.79291(9) 0.8088(4) -0.00599(12) 0.0331(9) Uani 1 1 d .
H68 H 0.7976 0.7244 -0.0112 0.040 Uiso 1 1 calc R
C22 C 0.98068(9) 0.0508(4) 0.05357(12) 0.0309(8) Uani 1 1 d .
H22 H 1.0023 0.0372 0.0509 0.037 Uiso 1 1 calc R
C67 C 0.79786(10) 0.9003(4) -0.03744(12) 0.0403(10) Uani 1 1 d .
H67 H 0.8066 0.8778 -0.0637 0.048 Uiso 1 1 calc R
C38 C 0.87052(9) 0.7988(4) 0.06685(13) 0.0316(8) Uani 1 1 d .
H38 H 0.8772 0.8118 0.0386 0.038 Uiso 1 1 calc R
C24 C 0.94747(10) -0.1563(4) 0.13825(13) 0.0363(9) Uani 1 1 d .
H24 H 0.9261 -0.1414 0.1291 0.044 Uiso 1 1 calc R
C36 C 0.84391(9) 0.8705(4) 0.12986(15) 0.0407(10) Uani 1 1 d .
H36 H 0.8324 0.9329 0.1433 0.049 Uiso 1 1 calc R
C12 C 0.89741(9) 0.1794(4) -0.11737(12) 0.0314(8) Uani 1 1 d .
H12 H 0.9064 0.1928 -0.1442 0.038 Uiso 1 1 calc R
C52 C 0.84450(9) 0.3704(3) 0.23734(12) 0.0299(8) Uani 1 1 d .
H52 H 0.8482 0.3921 0.2672 0.036 Uiso 1 1 calc R
C28 C 1.00290(10) -0.1099(4) 0.13227(14) 0.0415(10) Uani 1 1 d .
H28 H 1.0186 -0.0631 0.1197 0.050 Uiso 1 1 calc R
C37 C 0.85363(9) 0.8902(4) 0.08724(14) 0.0388(9) Uani 1 1 d .
H37 H 0.8486 0.9659 0.0725 0.047 Uiso 1 1 calc R
C51 C 0.82241(9) 0.4208(3) 0.20711(11) 0.0280(8) Uani 1 1 d .
C18 C 0.84822(8) 0.0517(4) -0.18235(12) 0.0319(9) Uani 1 1 d .
H18 H 0.8539 0.1318 -0.1918 0.038 Uiso 1 1 calc R
C21 C 0.96044(8) 0.1273(4) 0.02763(12) 0.0298(8) Uani 1 1 d .
C58 C 0.88815(11) 0.0835(4) 0.21174(15) 0.0461(11) Uani 1 1 d .
H58 H 0.8775 0.0685 0.1840 0.055 Uiso 1 1 calc R
C54 C 0.90013(10) 0.2215(4) 0.27389(15) 0.0466(11) Uani 1 1 d .
H54 H 0.8974 0.2992 0.2876 0.056 Uiso 1 1 calc R
C66 C 0.78995(9) 1.0251(4) -0.03009(13) 0.0378(9) Uani 1 1 d .
H66 H 0.7934 1.0863 -0.0513 0.045 Uiso 1 1 calc R
C57 C 0.90844(13) -0.0058(5) 0.23104(18) 0.0634(14) Uani 1 1 d .
H57 H 0.9115 -0.0821 0.2166 0.076 Uiso 1 1 calc R
C27 C 1.01109(11) -0.1996(4) 0.16467(15) 0.0483(11) Uani 1 1 d .
H27 H 1.0325 -0.2156 0.1733 0.058 Uiso 1 1 calc R
C55 C 0.92066(12) 0.1323(5) 0.29407(18) 0.0578(13) Uani 1 1 d .
H55 H 0.9316 0.1486 0.3215 0.069 Uiso 1 1 calc R
O32 O 0.57114(13) -0.2073(4) 0.07155(19) 0.122(2) Uani 1 1 d .
C26 C 0.98778(11) -0.2645(4) 0.18396(14) 0.0454(11) Uani 1 1 d .
H26 H 0.9935 -0.3235 0.2061 0.054 Uiso 1 1 calc R
C25 C 0.95573(11) -0.2439(4) 0.17117(14) 0.0449(11) Uani 1 1 d .
H25 H 0.9400 -0.2885 0.1846 0.054 Uiso 1 1 calc R
C56 C 0.92461(12) 0.0186(5) 0.27264(18) 0.0627(14) Uani 1 1 d .
H56 H 0.9381 -0.0426 0.2860 0.075 Uiso 1 1 calc R
N3 N 0.83244(7) 0.2534(3) 0.05449(9) 0.0237(6) Uani 1 1 d .
N2 N 0.85383(7) 0.1924(3) 0.04371(10) 0.0307(7) Uani 1 1 d .
N4 N 0.80987(7) 0.3100(3) 0.06368(10) 0.0273(7) Uani 1 1 d .
N100 N 0.99825(12) 0.5378(6) 0.08835(18) 0.0836(16) Uani 1 1 d .
C100 C 1.01336(14) 0.4845(7) 0.1161(2) 0.0724(17) Uani 1 1 d .
C101 C 1.03329(14) 0.4257(7) 0.1506(2) 0.089(2) Uani 1 1 d .
H10C H 1.0519 0.4769 0.1576 0.134 Uiso 1 1 calc R
H10D H 1.0397 0.3437 0.1408 0.134 Uiso 1 1 calc R
H10E H 1.0217 0.4166 0.1766 0.134 Uiso 1 1 calc R
C200 C 0.9526(2) 0.3014(11) 0.1516(3) 0.061(3) Uani 0.50 1 d P
N200 N 0.9700(3) 0.2379(11) 0.1404(4) 0.107(4) Uani 0.50 1 d P
C201 C 0.93267(17) 0.3848(7) 0.1592(2) 0.0315(17) Uani 0.50 1 d P
H20C H 0.9388 0.4636 0.1465 0.047 Uiso 0.50 1 calc PR
H20D H 0.9319 0.3944 0.1907 0.047 Uiso 0.50 1 calc PR
H20E H 0.9119 0.3604 0.1461 0.047 Uiso 0.50 1 calc PR

loop_
_atom_site_aniso_label
_atom_site_aniso_U_11
_atom_site_aniso_U_22
_atom_site_aniso_U_33
_atom_site_aniso_U_23
_atom_site_aniso_U_13
_atom_site_aniso_U_12
Co1 0.0194(2) 0.0262(3) 0.0285(2) -0.0028(2) 0.00392(18) 0.0004(2)
Co2 0.0221(2) 0.0200(3) 0.0205(2) -0.00018(18) 0.00383(17) -0.00139(19)
Cl10 0.0411(5) 0.0264(5) 0.0167(4) -0.0002(3) -0.0005(3) 0.0061(4)
Cl20 0.0357(5) 0.0299(5) 0.0303(4) 0.0046(4) 0.0033(4) 0.0052(4)
Cl30 0.0299(5) 0.0379(6) 0.0520(6) 0.0034(5) 0.0007(4) -0.0054(4)
O10 0.0574(18) 0.0272(15) 0.0246(12) 0.0011(11) -0.0004(12) 0.0164(13)
O12 0.0535(17) 0.0250(14) 0.0214(12) -0.0043(10) -0.0014(11) 0.0033(12)
O22 0.061(2) 0.061(2) 0.0358(16) 0.0189(15) 0.0158(14) 0.0192(17)
N5 0.0255(15) 0.0209(15) 0.0200(13) -0.0010(11) 0.0009(11) -0.0051(12)
O20 0.067(2) 0.054(2) 0.0405(16) -0.0128(15) 0.0064(15) -0.0065(17)
N62 0.0281(15) 0.0196(15) 0.0218(14) -0.0009(11) 0.0032(12) -0.0004(12)
N41 0.0233(14) 0.0179(15) 0.0222(13) 0.0008(11) 0.0032(11) 0.0001(12)
O23 0.059(2) 0.055(2) 0.059(2) 0.0258(16) 0.0133(16) 0.0309(17)
N32 0.0233(15) 0.0219(16) 0.0304(15) -0.0003(12) 0.0007(12) -0.0044(12)
N60 0.0274(15) 0.0196(15) 0.0225(14) 0.0011(12) 0.0067(12) -0.0026(12)
N11 0.0285(16) 0.0374(19) 0.0246(15) -0.0019(14) 0.0029(12) -0.0001(14)
N42 0.0208(14) 0.0216(15) 0.0168(13) -0.0006(11) 0.0005(11) -0.0015(12)
C53 0.035(2) 0.028(2) 0.042(2) 0.0049(17) 0.0020(17) -0.0003(17)
N31 0.0262(16) 0.0266(17) 0.0267(15) 0.0000(13) 0.0013(12) 0.0006(13)
N52 0.0294(17) 0.0302(18) 0.0341(16) 0.0028(14) -0.0047(13) -0.0046(14)
C64 0.033(2) 0.0232(19) 0.0260(17) -0.0013(14) -0.0007(15) 0.0003(16)
O11 0.086(2) 0.0411(17) 0.0195(13) 0.0079(12) 0.0134(14) 0.0185(16)
O31 0.0435(18) 0.071(2) 0.065(2) 0.0304(18) -0.0043(15) -0.0116(17)
N12 0.0245(16) 0.0371(19) 0.0270(15) 0.0018(14) 0.0036(12) 0.0047(14)
N40 0.0235(15) 0.0210(15) 0.0180(13) -0.0008(11) 0.0013(11) -0.0026(12)
C33 0.0248(18) 0.025(2) 0.0315(18) -0.0036(15) -0.0009(14) -0.0037(15)
N22 0.0249(16) 0.0337(19) 0.0330(16) -0.0023(14) -0.0009(13) 0.0019(14)
C63 0.0228(17) 0.0246(19) 0.0245(17) 0.0057(14) 0.0008(14) -0.0026(15)
N1 0.0234(15) 0.0333(18) 0.0321(16) -0.0032(14) 0.0027(12) 0.0016(13)
C43 0.0236(17) 0.0181(17) 0.0227(16) 0.0015(13) -0.0014(13) 0.0010(14)
C42 0.0232(17) 0.0228(18) 0.0161(14) -0.0019(13) 0.0034(12) -0.0001(14)
O21 0.0420(18) 0.0450(19) 0.074(2) 0.0074(17) -0.0051(16) -0.0098(15)
N21 0.0210(15) 0.0356(19) 0.0349(17) -0.0001(14) -0.0021(13) 0.0021(14)
O13 0.0425(17) 0.0509(19) 0.0548(19) -0.0108(15) -0.0028(14) -0.0044(15)
N20 0.0250(16) 0.0317(18) 0.0314(16) 0.0008(14) 0.0027(13) 0.0021(14)
N30 0.0217(15) 0.0247(16) 0.0326(16) -0.0041(13) 0.0017(12) 0.0009(13)
N61 0.0314(16) 0.0212(16) 0.0204(13) 0.0015(11) 0.0061(12) 0.0002(13)
C44 0.0230(17) 0.033(2) 0.0226(16) -0.0004(15) 0.0037(14) -0.0018(15)
C60 0.0303(19) 0.027(2) 0.0216(16) -0.0029(14) 0.0063(14) -0.0016(16)
C23 0.034(2) 0.031(2) 0.0287(18) -0.0056(16) 0.0000(15) 0.0081(17)
N51 0.0300(17) 0.0294(18) 0.0359(17) -0.0006(14) -0.0010(13) -0.0004(14)
C40 0.0295(18) 0.0225(19) 0.0179(15) 0.0010(13) 0.0028(13) -0.0042(15)
C47 0.0240(19) 0.034(2) 0.035(2) 0.0025(17) -0.0004(15) -0.0038(16)
C13 0.0217(18) 0.037(2) 0.0263(17) -0.0036(16) 0.0014(14) 0.0045(16)
N50 0.0267(16) 0.0275(17) 0.0284(15) 0.0027(13) 0.0005(12) 0.0005(13)
C61 0.0279(18) 0.0210(18) 0.0200(16) -0.0030(13) 0.0041(13) -0.0048(15)
C32 0.0252(19) 0.029(2) 0.0321(19) 0.0007(16) 0.0015(15) -0.0075(16)
C46 0.0242(19) 0.031(2) 0.037(2) -0.0084(17) -0.0079(15) -0.0045(16)
C45 0.0272(19) 0.039(2) 0.0239(17) -0.0077(16) -0.0023(14) -0.0003(17)
C62 0.0272(18) 0.0211(18) 0.0242(16) -0.0038(14) 0.0035(14) 0.0000(15)
C48 0.0285(19) 0.027(2) 0.0247(17) 0.0003(15) 0.0001(14) -0.0013(16)
N10 0.0233(15) 0.0305(17) 0.0307(16) -0.0032(13) 0.0042(12) -0.0034(13)
C41 0.0247(17) 0.0191(18) 0.0193(15) 0.0021(13) 0.0015(13) 0.0004(14)
C15 0.034(2) 0.036(2) 0.038(2) -0.0019(18) 0.0057(17) 0.0036(18)
C50 0.032(2) 0.0255(19) 0.0239(17) -0.0048(15) 0.0011(15) -0.0079(16)
C14 0.030(2) 0.038(2) 0.0302(19) 0.0000(17) 0.0029(15) 0.0055(17)
O30 0.062(2) 0.086(3) 0.068(2) 0.015(2) 0.0192(18) 0.013(2)
C35 0.033(2) 0.044(3) 0.042(2) -0.0121(19) 0.0110(18) -0.0105(19)
O33 0.050(2) 0.132(4) 0.126(4) 0.084(3) -0.043(2) -0.043(2)
C34 0.035(2) 0.025(2) 0.0300(18) 0.0000(15) 0.0033(16) -0.0056(17)
C65 0.039(2) 0.025(2) 0.039(2) 0.0064(17) -0.0050(17) -0.0063(17)
C11 0.0280(19) 0.030(2) 0.0300(18) 0.0038(16) 0.0038(15) 0.0032(16)
C20 0.0220(18) 0.035(2) 0.0353(19) -0.0032(17) 0.0051(15) 0.0032(16)
C17 0.033(2) 0.049(3) 0.0264(18) -0.0036(18) -0.0009(16) 0.0117(19)
C10 0.029(2) 0.035(2) 0.034(2) 0.0058(17) 0.0054(16) 0.0004(17)
C16 0.030(2) 0.046(3) 0.036(2) -0.0149(19) -0.0015(16) 0.0058(19)
C31 0.0250(18) 0.029(2) 0.0318(19) -0.0022(16) 0.0004(15) -0.0017(16)
C30 0.0220(18) 0.039(2) 0.042(2) -0.0094(18) 0.0068(16) -0.0070(17)
C68 0.040(2) 0.032(2) 0.0281(18) 0.0011(16) 0.0069(16) 0.0027(18)
C22 0.0226(18) 0.036(2) 0.0339(19) -0.0034(17) 0.0030(15) 0.0030(16)
C67 0.047(2) 0.047(3) 0.0274(19) 0.0095(18) 0.0086(17) 0.001(2)
C38 0.0279(19) 0.029(2) 0.037(2) 0.0010(17) -0.0021(16) -0.0027(16)
C24 0.032(2) 0.038(2) 0.038(2) -0.0008(18) -0.0039(17) -0.0022(18)
C36 0.028(2) 0.032(2) 0.062(3) -0.018(2) 0.0056(19) -0.0048(18)
C12 0.030(2) 0.037(2) 0.0285(18) 0.0043(16) 0.0052(15) 0.0026(17)
C52 0.033(2) 0.027(2) 0.0291(18) -0.0009(16) -0.0016(15) -0.0088(16)
C28 0.035(2) 0.045(3) 0.044(2) -0.004(2) -0.0012(18) 0.003(2)
C37 0.033(2) 0.026(2) 0.056(3) 0.0036(19) -0.0032(19) -0.0045(18)
C51 0.0291(19) 0.028(2) 0.0263(17) 0.0001(15) -0.0006(15) -0.0117(16)
C18 0.0278(19) 0.037(2) 0.0310(19) 0.0032(17) 0.0031(15) 0.0096(17)
C21 0.0224(18) 0.034(2) 0.0333(19) -0.0052(16) 0.0030(15) -0.0001(16)
C58 0.054(3) 0.040(3) 0.044(2) 0.000(2) -0.002(2) 0.015(2)
C54 0.042(2) 0.037(2) 0.058(3) 0.003(2) -0.015(2) 0.003(2)
C66 0.038(2) 0.038(2) 0.036(2) 0.0171(18) -0.0022(17) -0.0036(19)
C57 0.070(4) 0.052(3) 0.068(3) 0.000(3) 0.002(3) 0.018(3)
C27 0.042(3) 0.050(3) 0.051(3) 0.000(2) -0.009(2) 0.010(2)
C55 0.051(3) 0.046(3) 0.073(3) 0.004(3) -0.015(2) -0.005(2)
O32 0.133(4) 0.078(3) 0.161(5) -0.066(3) 0.054(4) -0.046(3)
C26 0.058(3) 0.039(3) 0.037(2) 0.0041(19) -0.008(2) 0.011(2)
C25 0.047(3) 0.046(3) 0.041(2) 0.007(2) 0.0022(19) -0.001(2)
C56 0.053(3) 0.056(3) 0.077(4) 0.015(3) -0.011(3) 0.015(3)
N3 0.0266(16) 0.0225(16) 0.0221(14) 0.0012(12) 0.0027(12) -0.0063(13)
N2 0.0250(16) 0.0265(17) 0.0425(18) -0.0049(14) 0.0141(14) -0.0006(14)
N4 0.0230(15) 0.0260(17) 0.0338(16) -0.0048(13) 0.0082(13) 0.0019(13)
N100 0.055(3) 0.118(5) 0.078(3) -0.030(3) 0.006(3) -0.023(3)
C100 0.047(3) 0.099(5) 0.071(4) -0.021(4) 0.007(3) -0.024(3)
C101 0.063(4) 0.121(6) 0.082(4) 0.003(4) -0.003(3) -0.009(4)
C200 0.042(6) 0.085(8) 0.059(6) -0.063(6) 0.014(4) -0.023(5)
N200 0.107(9) 0.106(9) 0.111(9) -0.063(8) 0.018(7) -0.075(8)
C201 0.024(4) 0.041(5) 0.030(4) 0.014(3) 0.006(3) 0.005(3)

loop_
_atom_type_symbol
_atom_type_description
_atom_type_scat_dispersion_real
_atom_type_scat_dispersion_imag
_atom_type_scat_source
C C 0.0033 0.0016 'International Tables Vol C Tables 4.2.6.8 and 6.1.1.4'
H H 0.0000 0.0000 'International Tables Vol C Tables 4.2.6.8 and 6.1.1.4'
N N 0.0061 0.0033 'International Tables Vol C Tables 4.2.6.8 and 6.1.1.4'
O O 0.0106 0.0060 'International Tables Vol C Tables 4.2.6.8 and 6.1.1.4'
Cl Cl 0.1484 0.1585 'International Tables Vol C Tables 4.2.6.8 and 6.1.1.4'
Co Co 0.3494 0.9721 'International Tables Vol C Tables 4.2.6.8 and 6.1.1.4'

loop_
_geom_angle_atom_site_label_1
_geom_angle_atom_site_label_2
_geom_angle_atom_site_label_3
_geom_angle
N2 Co1 N20 112.63(13)
N2 Co1 N30 97.97(12)
N20 Co1 N30 109.51(12)
N2 Co1 N10 103.50(12)
N20 Co1 N10 108.97(12)
N30 Co1 N10 123.53(12)
N2 Co1 N1 170.34(12)
N20 Co1 N1 76.42(11)
N30 Co1 N1 75.14(11)
N10 Co1 N1 75.60(11)
N4 Co2 N60 105.91(12)
N4 Co2 N40 103.10(11)
N60 Co2 N40 110.17(11)
N4 Co2 N50 104.97(12)
N60 Co2 N50 117.04(12)
N40 Co2 N50 114.16(11)
N4 Co2 N5 178.30(11)
N60 Co2 N5 75.43(10)
N40 Co2 N5 75.38(10)
N50 Co2 N5 75.15(11)
O11 Cl10 O13 109.12(19)
O11 Cl10 O10 109.77(16)
O13 Cl10 O10 109.34(18)
O11 Cl10 O12 109.77(16)
O13 Cl10 O12 108.94(17)
O10 Cl10 O12 109.87(15)
O20 Cl20 O22 109.7(2)
O20 Cl20 O23 109.6(2)
O22 Cl20 O23 110.29(18)
O20 Cl20 O21 107.37(19)
O22 Cl20 O21 110.08(19)
O23 Cl20 O21 109.8(2)
O33 Cl30 O32 111.0(3)
O33 Cl30 O30 109.3(3)
O32 Cl30 O30 105.2(3)
O33 Cl30 O31 109.2(2)
O32 Cl30 O31 111.7(3)
O30 Cl30 O31 110.4(2)
C60 N5 C40 111.8(3)
C60 N5 C50 111.9(3)
C40 N5 C50 111.7(3)
C60 N5 Co2 108.24(18)
C40 N5 Co2 106.17(19)
C50 N5 Co2 106.71(19)
N61 N62 C62 112.1(3)
N61 N62 C63 120.0(3)
C62 N62 C63 127.8(3)
N40 N41 N42 105.4(2)
N31 N32 C32 111.5(3)
N31 N32 C33 119.2(3)
C32 N32 C33 129.3(3)
N61 N60 C61 110.4(3)
N61 N60 Co2 129.7(2)
C61 N60 Co2 119.8(2)
N10 N11 N12 105.5(3)
N41 N42 C42 111.9(3)
N41 N42 C43 119.6(2)
C42 N42 C43 128.5(3)
C58 C53 C54 121.3(4)
C58 C53 N52 119.6(4)
C54 C53 N52 119.0(4)
N30 N31 N32 105.3(3)
C52 N52 N51 112.0(3)
C52 N52 C53 127.4(3)
N51 N52 C53 120.3(3)
C63 C64 C65 118.3(3)
N11 N12 C12 111.6(3)
N11 N12 C13 120.0(3)
C12 N12 C13 128.4(3)
N41 N40 C41 110.4(3)
N41 N40 Co2 130.7(2)
C41 N40 Co2 118.9(2)
C34 C33 C38 121.8(3)
C34 C33 N32 119.7(3)
C38 C33 N32 118.6(3)
N21 N22 C22 111.2(3)
N21 N22 C23 119.7(3)
C22 N22 C23 129.1(3)
C64 C63 C68 121.8(3)
C64 C63 N62 119.7(3)
C68 C63 N62 118.5(3)
C30 N1 C20 112.3(3)
C30 N1 C10 111.9(3)
C20 N1 C10 111.4(3)
C30 N1 Co1 109.6(2)
C20 N1 Co1 106.1(2)
C10 N1 Co1 105.2(2)
C44 C43 C48 121.6(3)
C44 C43 N42 119.3(3)
C48 C43 N42 119.1(3)
N42 C42 C41 104.6(3)
N20 N21 N22 105.4(3)
N21 N20 C21 111.4(3)
N21 N20 Co1 129.2(2)
C21 N20 Co1 119.0(2)
N31 N30 C31 111.0(3)
N31 N30 Co1 127.0(2)
C31 N30 Co1 121.6(2)
N60 N61 N62 105.3(3)
C43 C44 C45 119.2(3)
N5 C60 C61 108.0(3)
C28 C23 C24 121.6(4)
C28 C23 N22 119.6(4)
C24 C23 N22 118.9(3)
N50 N51 N52 104.9(3)
N5 C40 C41 107.8(2)
C46 C47 C48 120.6(3)
C14 C13 C18 122.2(4)
C14 C13 N12 119.6(3)
C18 C13 N12 118.2(3)
N51 N50 C51 110.3(3)
N51 N50 Co2 129.8(2)
C51 N50 Co2 119.2(2)
N60 C61 C62 107.9(3)
N60 C61 C60 119.5(3)
C62 C61 C60 132.4(3)
N32 C32 C31 105.5(3)
C47 C46 C45 119.7(3)
C44 C45 C46 120.2(3)
N62 C62 C61 104.2(3)
C43 C48 C47 118.6(3)
N11 N10 C11 111.0(3)
N11 N10 Co1 128.6(2)
C11 N10 Co1 119.5(2)
N40 C41 C42 107.7(3)
N40 C41 C40 118.5(3)
C42 C41 C40 133.7(3)
C16 C15 C14 120.4(4)
C51 C50 N5 107.0(3)
C13 C14 C15 118.2(4)
C36 C35 C34 119.6(4)
C33 C34 C35 119.3(4)
C66 C65 C64 120.7(4)
N10 C11 C12 107.2(3)
N10 C11 C10 118.0(3)
C12 C11 C10 134.8(3)
N1 C20 C21 108.2(3)
C16 C17 C18 120.3(4)
N1 C10 C11 107.9(3)
C17 C16 C15 120.4(4)
C32 C31 N30 106.8(3)
C32 C31 C30 134.1(3)
N30 C31 C30 118.9(3)
N1 C30 C31 108.5(3)
C63 C68 C67 118.8(4)
N22 C22 C21 105.4(3)
C66 C67 C68 120.4(4)
C37 C38 C33 118.3(4)
C23 C24 C25 119.3(4)
C35 C36 C37 120.6(4)
N12 C12 C11 104.8(3)
N52 C52 C51 105.6(3)
C23 C28 C27 118.9(4)
C38 C37 C36 120.5(4)
C52 C51 N50 107.2(3)
C52 C51 C50 134.4(3)
N50 C51 C50 118.4(3)
C17 C18 C13 118.4(4)
N20 C21 C22 106.6(3)
N20 C21 C20 119.4(3)
C22 C21 C20 133.7(3)
C57 C58 C53 119.7(4)
C53 C54 C55 119.9(4)
C65 C66 C67 119.9(4)
C58 C57 C56 119.6(5)
C26 C27 C28 120.0(4)
C56 C55 C54 118.8(5)
C27 C26 C25 121.1(4)
C24 C25 C26 119.1(4)
C55 C56 C57 120.8(5)
N4 N3 N2 176.0(4)
N3 N2 Co1 135.2(3)
N3 N4 Co2 140.3(3)
N100 C100 C101 176.3(7)
N200 C200 C201 171.3(15)

loop_
_geom_bond_atom_site_label_1
_geom_bond_atom_site_label_2
_geom_bond_distance
Co1 N2 1.997(3)
Co1 N20 2.015(3)
Co1 N30 2.019(3)
Co1 N10 2.037(3)
Co1 N1 2.366(3)
Co2 N4 1.990(3)
Co2 N60 2.029(3)
Co2 N40 2.033(3)
Co2 N50 2.033(3)
Co2 N5 2.339(3)
Cl10 O11 1.431(3)
Cl10 O13 1.438(3)
Cl10 O10 1.442(3)
Cl10 O12 1.445(2)
Cl20 O20 1.425(3)
Cl20 O22 1.428(3)
Cl20 O23 1.433(3)
Cl20 O21 1.442(3)
Cl30 O33 1.395(4)
Cl30 O32 1.411(4)
Cl30 O30 1.421(3)
Cl30 O31 1.431(3)
N5 C60 1.476(4)
N5 C40 1.477(4)
N5 C50 1.482(4)
N62 N61 1.337(4)
N62 C62 1.354(4)
N62 C63 1.439(4)
N41 N40 1.319(4)
N41 N42 1.343(4)
N32 N31 1.341(4)
N32 C32 1.354(4)
N32 C33 1.439(4)
N60 N61 1.321(4)
N60 C61 1.352(4)
N11 N10 1.312(4)
N11 N12 1.349(4)
N42 C42 1.354(4)
N42 C43 1.443(4)
C53 C58 1.369(6)
C53 C54 1.379(6)
C53 N52 1.441(5)
N31 N30 1.316(4)
N52 C52 1.331(5)
N52 N51 1.355(4)
C64 C63 1.377(5)
C64 C65 1.393(5)
N12 C12 1.349(5)
N12 C13 1.432(5)
N40 C41 1.361(4)
C33 C34 1.382(5)
C33 C38 1.385(5)
N22 N21 1.346(4)
N22 C22 1.365(5)
N22 C23 1.446(5)
C63 C68 1.382(5)
N1 C30 1.478(5)
N1 C20 1.480(5)
N1 C10 1.484(5)
C43 C44 1.377(4)
C43 C48 1.384(5)
C42 C41 1.364(5)
N21 N20 1.321(4)
N20 C21 1.363(4)
N30 C31 1.363(4)
C44 C45 1.382(5)
C60 C61 1.500(4)
C23 C28 1.371(5)
C23 C24 1.376(5)
N51 N50 1.317(4)
C40 C41 1.491(4)
C47 C46 1.383(5)
C47 C48 1.388(5)
C13 C14 1.380(5)
C13 C18 1.394(5)
N50 C51 1.369(4)
C61 C62 1.363(5)
C32 C31 1.357(5)
C46 C45 1.391(5)
N10 C11 1.356(4)
C15 C16 1.386(5)
C15 C14 1.393(5)
C50 C51 1.479(5)
C35 C36 1.371(6)
C35 C34 1.383(5)
C65 C66 1.372(6)
C11 C12 1.372(5)
C11 C10 1.495(5)
C20 C21 1.484(5)
C17 C16 1.381(6)
C17 C18 1.387(5)
C31 C30 1.488(5)
C68 C67 1.382(5)
C22 C21 1.370(5)
C67 C66 1.381(6)
C38 C37 1.373(5)
C24 C25 1.381(6)
C36 C37 1.395(6)
C52 C51 1.355(5)
C28 C27 1.384(6)
C58 C57 1.369(6)
C54 C55 1.384(6)
C57 C56 1.401(7)
C27 C26 1.363(6)
C55 C56 1.381(7)
C26 C25 1.386(6)
N3 N4 1.172(4)
N3 N2 1.172(4)
N100 C100 1.156(8)
C100 C101 1.422(9)
C200 N200 1.065(15)
C200 C201 1.250(13)

loop_
_platon_squeeze_void_nr
_platon_squeeze_void_average_x
_platon_squeeze_void_average_y
_platon_squeeze_void_average_z
_platon_squeeze_void_volume
_platon_squeeze_void_count_electrons
_platon_squeeze_void_content
1 0.000 0.207 0.250 97 27 ' '
2 0.500 0.707 0.250 97 27 ' '
3 0.000 0.793 0.750 97 27 ' '
4 0.500 0.293 0.750 97 27 ' '
